data_2001525
loop_
_publ_author_name
'Lock, C. J. L.'
'Wang, Z.'

_publ_section_title
;
 Bis(4-hydroxymethyl-1,5-dimethylimidazole-<i>N</i>^3^)gold(I) chloride
;
_journal_issue 7
_journal_name_full 'Acta Crystallographica Section C'
_journal_page_first 1330
_journal_page_last 1333
_journal_paper_doi 10.1107/S0108270193000848
_journal_volume 49
_journal_year 1993
_chemical_formula_sum 'C12 H20 Au Cl N4 O2'
_chemical_formula_weight 484.7
_space_group_IT_number 14
_space_group_name_Hall '-P 2yn'
_space_group_name_H-M_alt 'P 1 21/n 1'
_symmetry_cell_setting monoclinic
_symmetry_space_group_name_Hall '-P 2yn'
_symmetry_space_group_name_H-M 'P 1 21/n 1'
_atom_type_scat_source IntTabIV
_cell_angle_alpha 90
_cell_angle_beta 104.190(7)
_cell_angle_gamma 90
_cell_formula_units_Z 4
_cell_length_a 8.1150(10)
_cell_length_b 13.9980(10)
_cell_length_c 13.9190(10)
_cell_measurement_reflns_used 39
_cell_measurement_temperature 294.0(10)
_cell_measurement_theta_max 12.45
_cell_measurement_theta_min 4.85
_cell_volume 1532.9(2)
_diffrn_measurement_device 'Siemens P4 (rotating)'
_diffrn_measurement_method \q-2\q
_diffrn_radiation_type MoK\a
_diffrn_radiation_wavelength 0.71073
_diffrn_reflns_av_R_equivalents 0.0197
_diffrn_reflns_limit_h_max 10
_diffrn_reflns_limit_h_min 2
_diffrn_reflns_limit_k_max 18
_diffrn_reflns_limit_k_min -1
_diffrn_reflns_limit_l_max 16
_diffrn_reflns_limit_l_min -18
_diffrn_reflns_number 2790
_diffrn_reflns_theta_max 22.5
_diffrn_standards_decay_% +-1.7
_diffrn_standards_interval_count 97
_diffrn_standards_number 3
_exptl_absorpt_coefficient_mu 9.779
_exptl_absorpt_correction_T_max 0.0657
_exptl_absorpt_correction_T_min 0.0362
_exptl_absorpt_correction_type 'empirical \y scans'
_exptl_crystal_colour colourless
_exptl_crystal_density_diffrn 2.101
_exptl_crystal_density_meas 2.120(10)
_exptl_crystal_density_method 'suspension in CCl~4~/CHBr~3~'
_exptl_crystal_description needle
_exptl_crystal_size_max 0.40
_exptl_crystal_size_mid 0.16
_exptl_crystal_size_min 0.14
_refine_diff_density_max 0.65
_refine_diff_density_min -0.46
_refine_ls_extinction_method 'not applied'
_refine_ls_goodness_of_fit_obs 1.81
_refine_ls_hydrogen_treatment noref
_refine_ls_number_parameters 190
_refine_ls_R_factor_obs 0.0440
_refine_ls_shift/esd_max 0.001
_refine_ls_structure_factor_coef F
_refine_ls_weighting_details 'w = 1/(\s~F~)^2^'
_refine_ls_weighting_scheme calc
_refine_ls_wR_factor_obs 0.033
_reflns_number_observed 2547
_reflns_number_total 2547
_reflns_observed_criterion I>=-3\s~I~
_cod_data_source_file br1023.cif
_cod_data_source_block br1023_structure_1_of_1
_cod_depositor_comments
;
The following automatic conversions were performed:

'_refine_ls_weighting_scheme' value '1/(\s~F~)^2^' was changed to
'calc'. New tag '_refine_ls_weighting_details' was created. The value
of the new tag was set to 'w = 1/(\s~F~)^2^'.

Automatic conversion script
Id: cif_fix_values 3143 2015-03-26 13:38:13Z robertas 
;
_cod_original_cell_volume 1532.8(2)
_cod_original_formula_sum 'C12 H20 Au1 Cl1 N4 O2'
_cod_database_code 2001525

loop_
_space_group_symop_id
_space_group_symop_operation_xyz
1 x,y,z
2 -x+1/2,y+1/2,-z+1/2
3 -x,-y,-z
4 x+1/2,-y+1/2,z+1/2

loop_
_atom_site_label
_atom_site_fract_x
_atom_site_fract_y
_atom_site_fract_z
_atom_site_U_iso_or_equiv
Au .17170(10) .61600(10) .20140(10) .0460(10)
Cl .6638(2) .5694(2) .2014(2) .0620(10)
N(1) -.1397(6) .6284(6) -.0815(5) .044(2)
C(2) -.1075(8) .6178(8) .0173(5) .047(3)
N(3) .0611(7) .6171(7) .0554(4) .046(2)
C(4) .1349(7) .6261(8) -.0226(5) .046(3)
C(5) .0096(7) .6343(6) -.1073(5) .040(2)
C(1) -.3113(8) .6258(8) -.1458(6) .058(3)
C(41) .3234(8) .6226(10) -.0078(6) .064(4)
C(51) .0163(9) .6451(8) -.2135(5) .059(3)
O(4) .4080(6) .6966(6) .0570(5) .072(3)
N(1') .4787(6) .6254(6) .4840(5) .045(2)
C(2') .4552(9) .6179(8) .3889(6) .051(3)
N(3') .2816(7) .6179(7) .3466(4) .045(2)
C(4') .2049(7) .6289(7) .4256(5) .045(3)
C(5') .3272(7) .6337(7) .5109(5) .044(3)
C(1') .6489(8) .6237(9) .5533(7) .062(3)
C(41') .0148(8) .6276(10) .4070(6) .063(4)
O(41') -.0704(12) .6908(12) .3408(10) .069(5)
O(42') -.0491(13) .5413(12) .3916(10) .073(6)
C(51') .3143(10) .6471(9) .6137(6) .060(3)
H(1A) -.393 .621 -.106 ?
H(1B) -.331 .683 -.185 ?
H(1C) -.323 .572 -.189 ?
H(2A) -.192 .612 .055 ?
H(41A) .351 .629 -.071 ?
H(41B) .364 .562 .020 ?
H(4A) .515 .692 .064 ?
H(51A) -.097 .649 -.256 ?
H(51B) .077 .703 -.220 ?
H(51C) .075 .591 -.232 ?
H(1') .734 .617 .517 ?
H(1'B) .667 .682 .591 ?
H(1C') .656 .571 .598 ?
H(2'A) .543 .613 .354 ?
H(41'A) -.007 .647 .469 ?
H(51'A) .197 .651 .615 ?
H(51'B) .366 .594 .653 ?
H(51'C) .372 .705 .640 ?

loop_
_geom_angle_atom_site_label_1
_geom_angle_atom_site_label_2
_geom_angle_atom_site_label_3
_geom_angle
_geom_angle_publ_flag
Au N(3) C(2) 124.0(5) yes
Au N(3) C(4) 129.0(4) yes
C(5) N(1) C(2) 108.5(5) yes
N(1) C(2) N(3) 109.2(6) yes
C(2) N(3) C(4) 106.8(5) yes
N(3) C(4) C(5) 108.4(5) yes
C(4) C(5) N(1) 107.1(6) yes
C(1) N(1) C(2) 122.8(6) yes
C(1) N(1) C(5) 128.6(7) yes
N(3) C(4) C(41) 121.4(6) yes
C(5) C(4) C(41) 130.2(7) yes
C(4) C(41) O(4) 112.3(8) yes
C(4) C(5) C(51) 131.5(6) yes
N(1) C(5) C(51) 121.4(5) yes
O(41') C(41') O(42') 112.3(9) yes
Au N(3') C(2') 125.7(5) yes
Au N(3') C(4') 128.5(4) yes
C(5') N(1') C(2') 111.5(5) yes
N(1') C(2') N(3') 108.3(7) yes
C(2') N(3') C(4') 105.6(5) yes
N(3') C(4') C(5') 108.9(6) yes
C(4') C(5') N(1') 105.7(6) yes
C(1') N(1') C(2') 123.1(6) yes
C(1') N(1') C(5') 125.4(6) yes
N(3') C(4') C(41') 120.0(6) yes
C(5') C(4') C(41') 131.0(7) yes
C(4') C(41') O(41') 116.0(10) yes
C(4') C(41') O(42') 112.3(9) yes
C(4') C(5') C(51') 130.5(6) yes
N(1') C(5') C(51') 123.8(5) yes
N(3) Au N(3') 178.8(4) yes

loop_
_geom_bond_atom_site_label_1
_geom_bond_atom_site_label_2
_geom_bond_distance
_geom_bond_publ_flag
Au N(3) 2.011(5) yes
N(1) C(2) 1.340(10) yes
C(2) N(3) 1.340(8) yes
N(3) C(4) 1.370(10) yes
C(4) C(5) 1.360(8) yes
C(5) N(1) 1.347(9) yes
N(1) C(1) 1.460(8) yes
C(4) C(41) 1.493(9) yes
C(41) O(4) 1.440(10) yes
C(5) C(51) 1.500(10) yes
Au N(3') 2.000(5) yes
N(1') C(2') 1.300(10) yes
C(2') N(3') 1.387(8) yes
N(3') C(4') 1.400(10) yes
C(4') C(5') 1.349(8) yes
C(5') N(1') 1.376(9) yes
N(1') C(1') 1.478(8) yes
C(4') C(41') 1.501(9) yes
C(41') O(41') 1.34(2) yes
C(41') O(42') 1.31(2) yes
C(5') C(51') 1.470(10) yes
